data_2107391
loop_
_publ_author_name
'Ben Amara, M.'
'Vlasse, M.'
'Olazcuaga, R.'
'le Flem, G.'

_publ_section_title
;
 The Crystal Structure of Cadmium Sodium Orthovanadate Cd4 Na (V O4)3
;
_journal_name_full 'Acta Crystallographica B (24,1968-38,1982)'
_journal_page_first 50
_journal_page_last 52
_journal_volume 35
_journal_year 1979
_chemical_formula_sum 'Cd1.3332 Na0.3333 O3.9996 V0.9999'
_chemical_name_systematic '(Cd4 Na (V O4)3).3333'
_space_group_IT_number 33
_symmetry_space_group_name_Hall 'P -2ac -2n'
_symmetry_space_group_name_H-M 'P n 21 a'
_cell_angle_alpha 90
_cell_angle_beta 90
_cell_angle_gamma 90
_cell_formula_units_Z 4
_cell_length_a 9.82
_cell_length_b 7.04
_cell_length_c 5.36
_cell_volume 370.552
_citation_journal_id_ASTM ACBCAR
_cod_data_source_file BenAmara_ACBCAR_1979_1751.cif
_cod_data_source_block Cd1.3332Na0.3333O3.9996V0.9999
_cod_original_cell_volume 370.5518
_cod_original_sg_symbol_Hall 'P 2c -2n (-x,z,y)'
_cod_database_code 2107391

loop_
_symmetry_equiv_pos_as_xyz
x,y,z
-x,y+1/2,-z
-x+1/2,y+1/2,z+1/2
x+1/2,y,-z+1/2

loop_
_atom_site_label
_atom_site_type_symbol
_atom_site_fract_x
_atom_site_fract_y
_atom_site_fract_z
_atom_site_occupancy
_atom_site_U_iso_or_equiv
Cd2 Cd+2 0.0012 0.02 0.0009 1 0.0
O3 O-2 0.3584 0.2748 0.4413 1 0.0
Na1 Na+1 0.3539 0.2713 0.9957 0.3333 0.0
O4 O-2 0.1308 0.2726 0.8022 1 0.0
O1 O-2 0.1152 0.0884 0.3344 1 0.0
V1 V+5 0.1809 0.2679 0.4928 1 0.0
O2 O-2 0.1189 0.4705 0.3575 1 0.0
Cd1 Cd+2 0.3539 0.2713 0.9957 0.3333 0.0
